data_1576182
loop_
_publ_author_name
'Su, Chang-Yuan'
'Yi, Heng-Guan'
'Ni, Hao-Fei'
'Du, Guowei'
'Xia, San-Qiang'
'Liu, Zunqi'
'Zhang, Zhi-Xu'
'Fu, Da-Wei'

_publ_section_title
;
 Two-dimensional Lead-Free Double Perovskite Ferroelastic with Dynamic
 Thermochromism
;
_journal_name_full 'Chemical Science'
_journal_paper_doi 10.1039/D5SC05158D
_journal_year 2025
_chemical_formula_sum 'C20 Ag Bi Br8 N4'
_chemical_formula_weight 1252.37
_space_group_crystal_system tetragonal
_space_group_IT_number 139
_space_group_name_Hall '-I 4 2'
_space_group_name_H-M_alt 'I 4/m m m'
_audit_creation_method SHELXL-2018/3
_audit_update_record
;
2023-06-20 deposited with the CCDC.	2025-10-27 downloaded from the CCDC.
;
_cell_angle_alpha 90
_cell_angle_beta 90
_cell_angle_gamma 90
_cell_formula_units_Z 1
_cell_length_a 5.818(2)
_cell_length_b 5.818(2)
_cell_length_c 28.386(15)
_cell_measurement_reflns_used 2769
_cell_measurement_temperature 347(2)
_cell_measurement_theta_max 28.62
_cell_measurement_theta_min 2.47
_cell_volume 960.8(7)
_computing_structure_refinement 'SHELXL-2018/3 (Sheldrick, 2018)'
_computing_structure_solution 'SHELXT 2018/2 (Sheldrick, 2018)'
_diffrn_ambient_temperature 347(2)
_diffrn_measured_fraction_theta_full 0.997
_diffrn_measured_fraction_theta_max 0.998
_diffrn_measurement_device_type 'Bruker APEX-II CCD'
_diffrn_measurement_method '\f and \w scans'
_diffrn_radiation_type MoK\a
_diffrn_radiation_wavelength 0.71073
_diffrn_reflns_av_R_equivalents 0.1427
_diffrn_reflns_av_unetI/netI 0.1150
_diffrn_reflns_Laue_measured_fraction_full 0.997
_diffrn_reflns_Laue_measured_fraction_max 0.998
_diffrn_reflns_limit_h_max 7
_diffrn_reflns_limit_h_min -8
_diffrn_reflns_limit_k_max 8
_diffrn_reflns_limit_k_min -7
_diffrn_reflns_limit_l_max 40
_diffrn_reflns_limit_l_min -39
_diffrn_reflns_number 11483
_diffrn_reflns_point_group_measured_fraction_full 0.997
_diffrn_reflns_point_group_measured_fraction_max 0.998
_diffrn_reflns_theta_full 25.242
_diffrn_reflns_theta_max 30.493
_diffrn_reflns_theta_min 2.870
_exptl_absorpt_coefficient_mu 13.412
_exptl_crystal_colour yellow
_exptl_crystal_density_diffrn 2.164
_exptl_crystal_description block
_exptl_crystal_F_000 558
_refine_diff_density_max 1.225
_refine_diff_density_min -1.469
_refine_diff_density_rms 0.162
_refine_ls_extinction_method none
_refine_ls_goodness_of_fit_ref 1.050
_refine_ls_hydrogen_treatment undef
_refine_ls_matrix_type full
_refine_ls_number_parameters 30
_refine_ls_number_reflns 498
_refine_ls_number_restraints 119
_refine_ls_restrained_S_all 1.232
_refine_ls_R_factor_all 0.0985
_refine_ls_R_factor_gt 0.0609
_refine_ls_shift/su_max 0.000
_refine_ls_shift/su_mean 0.000
_refine_ls_structure_factor_coef Fsqd
_refine_ls_weighting_details 'w=1/[\s^2^(Fo^2^)+(0.0638P)^2^+6.2733P] where P=(Fo^2^+2Fc^2^)/3'
_refine_ls_weighting_scheme calc
_refine_ls_wR_factor_gt 0.1504
_refine_ls_wR_factor_ref 0.1827
_reflns_Friedel_coverage 0.000
_reflns_number_gt 315
_reflns_number_total 498
_reflns_threshold_expression 'I > 2\s(I)'
_cod_data_source_file d5sc05158d4.cif
_cod_data_source_block mo_scy_616_1s_347k_2_0m_b_pl
_cod_original_cell_volume 960.8(8)
_cod_database_code 1576182
_shelx_shelxl_version_number 2018/3
_shelx_space_group_comment
;
The symmetry employed for this shelxl refinement is uniquely defined
by the following loop, which should always be used as a source of
symmetry information in preference to the above space-group names.
They are only intended as comments.
;

loop_
_space_group_symop_operation_xyz
'x, y, z'
'-y, x, z'
'-x, -y, z'
'y, -x, z'
'x, -y, -z'
'y, x, -z'
'-x, y, -z'
'-y, -x, -z'
'x+1/2, y+1/2, z+1/2'
'-y+1/2, x+1/2, z+1/2'
'-x+1/2, -y+1/2, z+1/2'
'y+1/2, -x+1/2, z+1/2'
'x+1/2, -y+1/2, -z+1/2'
'y+1/2, x+1/2, -z+1/2'
'-x+1/2, y+1/2, -z+1/2'
'-y+1/2, -x+1/2, -z+1/2'
'-x, -y, -z'
'y, -x, -z'
'x, y, -z'
'-y, x, -z'
'-x, y, z'
'-y, -x, z'
'x, -y, z'
'y, x, z'
'-x+1/2, -y+1/2, -z+1/2'
'y+1/2, -x+1/2, -z+1/2'
'x+1/2, y+1/2, -z+1/2'
'-y+1/2, x+1/2, -z+1/2'
'-x+1/2, y+1/2, z+1/2'
'-y+1/2, -x+1/2, z+1/2'
'x+1/2, -y+1/2, z+1/2'
'y+1/2, x+1/2, z+1/2'

loop_
_atom_site_label
_atom_site_type_symbol
_atom_site_fract_x
_atom_site_fract_y
_atom_site_fract_z
_atom_site_U_iso_or_equiv
_atom_site_adp_type
_atom_site_occupancy
_atom_site_site_symmetry_order
_atom_site_calc_flag
_atom_site_refinement_flags_posn
_atom_site_refinement_flags_adp
_atom_site_refinement_flags_occupancy
_atom_site_disorder_assembly
_atom_site_disorder_group
N1 N 1.394(2) 1.606(2) 0.4379(5) 0.165(5) Uani 0.25 2 d DS TU P . .
C1 C 1.500000 1.500000 0.2672(5) 0.207(4) Uani 1 8 d DS TU P . .
C3 C 1.500000 1.500000 0.3457(3) 0.204(4) Uani 1 8 d DS TU P . .
C2 C 1.500000 1.6752(14) 0.3066(4) 0.205(4) Uani 0.5 2 d DS TU P . .
Bi1 Bi 1.000000 2.000000 0.500000 0.0778(2) Uani 0.5 16 d S TU P . .
Ag1 Ag 1.000000 2.000000 0.500000 0.0778(2) Uani 0.5 16 d S TU P . .
Br1 Br 1.000000 2.000000 0.40380(7) 0.1437(8) Uani 1 8 d S TU P . .
Br2 Br 1.500000 2.000000 0.500000 0.1590(9) Uani 1 8 d S TU P . .
C4 C 1.500000 1.500000 0.3978(3) 0.200(4) Uani 1 8 d DS TU P . .

loop_
_atom_site_aniso_label
_atom_site_aniso_U_11
_atom_site_aniso_U_22
_atom_site_aniso_U_33
_atom_site_aniso_U_23
_atom_site_aniso_U_13
_atom_site_aniso_U_12
N1 0.157(6) 0.157(6) 0.182(8) 0.015(6) -0.015(6) 0.004(8)
C1 0.212(5) 0.212(5) 0.198(7) 0.000 0.000 0.000
C3 0.209(5) 0.209(5) 0.194(6) 0.000 0.000 0.000
C2 0.218(6) 0.192(6) 0.206(6) 0.005(6) 0.000 0.000
Bi1 0.0548(2) 0.0548(2) 0.1238(6) 0.000 0.000 0.000
Ag1 0.0548(2) 0.0548(2) 0.1238(6) 0.000 0.000 0.000
Br1 0.1521(11) 0.1521(11) 0.1269(13) 0.000 0.000 0.000
Br2 0.0609(7) 0.217(2) 0.1987(17) 0.000 0.000 0.000
C4 0.202(5) 0.202(5) 0.197(6) 0.000 0.000 0.000

loop_
_atom_type_symbol
_atom_type_description
_atom_type_scat_dispersion_real
_atom_type_scat_dispersion_imag
_atom_type_scat_source
Ag Ag -0.8971 1.1015 'International Tables Vol C Tables 4.2.6.8 and 6.1.1.4'
Bi Bi -4.1077 10.2566 'International Tables Vol C Tables 4.2.6.8 and 6.1.1.4'
Br Br -0.2901 2.4595 'International Tables Vol C Tables 4.2.6.8 and 6.1.1.4'
C C 0.0033 0.0016 'International Tables Vol C Tables 4.2.6.8 and 6.1.1.4'
N N 0.0061 0.0033 'International Tables Vol C Tables 4.2.6.8 and 6.1.1.4'

loop_
_geom_angle_atom_site_label_1
_geom_angle_atom_site_label_2
_geom_angle_atom_site_label_3
_geom_angle
_geom_angle_site_symmetry_1
_geom_angle_site_symmetry_3
_geom_angle_publ_flag
C2 C1 C2 56.9(6) 24 . ?
C2 C1 C2 56.9(6) 24 21_855 ?
C2 C1 C2 0.0(7) . 21_855 ?
C2 C1 C2 0.0(7) 24 4_585 ?
C2 C1 C2 56.9(6) . 4_585 ?
C2 C1 C2 56.9(6) 21_855 4_585 ?
C2 C1 C2 84.7(10) 24 2_855 ?
C2 C1 C2 56.9(6) . 2_855 ?
C2 C1 C2 56.9(6) 21_855 2_855 ?
C2 C1 C2 84.7(10) 4_585 2_855 ?
C2 C1 C2 56.9(6) 24 23_585 ?
C2 C1 C2 84.7(10) . 23_585 ?
C2 C1 C2 84.7(10) 21_855 23_585 ?
C2 C1 C2 56.9(6) 4_585 23_585 ?
C2 C1 C2 56.9(6) 2_855 23_585 ?
C2 C1 C2 56.9(6) 24 3_885 ?
C2 C1 C2 84.7(10) . 3_885 ?
C2 C1 C2 84.7(10) 21_855 3_885 ?
C2 C1 C2 56.9(6) 4_585 3_885 ?
C2 C1 C2 56.9(6) 2_855 3_885 ?
C2 C1 C2 0.0(7) 23_585 3_885 ?
C2 C1 C2 84.7(10) 24 22_885 ?
C2 C1 C2 56.9(6) . 22_885 ?
C2 C1 C2 56.9(6) 21_855 22_885 ?
C2 C1 C2 84.7(10) 4_585 22_885 ?
C2 C1 C2 0.0(7) 2_855 22_885 ?
C2 C1 C2 56.9(6) 23_585 22_885 ?
C2 C1 C2 56.9(6) 3_885 22_885 ?
C4 C3 C2 137.5(4) . 22_885 ?
C4 C3 C2 137.5(4) . 23_585 ?
C2 C3 C2 57.1(5) 22_885 23_585 ?
C4 C3 C2 137.5(4) . 2_855 ?
C2 C3 C2 0.0(7) 22_885 2_855 ?
C2 C3 C2 57.1(5) 23_585 2_855 ?
C4 C3 C2 137.5(4) . 3_885 ?
C2 C3 C2 57.1(5) 22_885 3_885 ?
C2 C3 C2 0.0(7) 23_585 3_885 ?
C2 C3 C2 57.1(5) 2_855 3_885 ?
C4 C3 C2 137.5(4) . 24 ?
C2 C3 C2 85.0(9) 22_885 24 ?
C2 C3 C2 57.1(5) 23_585 24 ?
C2 C3 C2 85.0(9) 2_855 24 ?
C2 C3 C2 57.1(5) 3_885 24 ?
C4 C3 C2 137.5(4) . 4_585 ?
C2 C3 C2 85.0(9) 22_885 4_585 ?
C2 C3 C2 57.1(5) 23_585 4_585 ?
C2 C3 C2 85.0(9) 2_855 4_585 ?
C2 C3 C2 57.1(5) 3_885 4_585 ?
C2 C3 C2 0.0(6) 24 4_585 ?
C4 C3 C2 137.5(4) . 21_855 ?
C2 C3 C2 57.1(5) 22_885 21_855 ?
C2 C3 C2 85.0(9) 23_585 21_855 ?
C2 C3 C2 57.1(5) 2_855 21_855 ?
C2 C3 C2 85.0(9) 3_885 21_855 ?
C2 C3 C2 57.1(5) 24 21_855 ?
C2 C3 C2 57.1(5) 4_585 21_855 ?
C4 C3 C2 137.5(4) . . ?
C2 C3 C2 57.1(5) 22_885 . ?
C2 C3 C2 85.0(9) 23_585 . ?
C2 C3 C2 57.1(5) 2_855 . ?
C2 C3 C2 85.0(9) 3_885 . ?
C2 C3 C2 57.1(5) 24 . ?
C2 C3 C2 57.1(5) 4_585 . ?
C2 C3 C2 0.0(6) 21_855 . ?
C3 C2 C1 95.1(7) . . ?
Br1 Bi1 Br1 180.0 17_796 . ?
Br1 Bi1 Br2 90.0 17_796 2_865 ?
Br1 Bi1 Br2 90.0 . 2_865 ?
Br1 Bi1 Br2 90.0 17_796 2_855 ?
Br1 Bi1 Br2 90.0 . 2_855 ?
Br2 Bi1 Br2 180.0 2_865 2_855 ?
Br1 Bi1 Br2 90.0 17_796 . ?
Br1 Bi1 Br2 90.0 . . ?
Br2 Bi1 Br2 90.0 2_865 . ?
Br2 Bi1 Br2 90.0 2_855 . ?
Br1 Bi1 Br2 90.0 17_796 1_455 ?
Br1 Bi1 Br2 90.0 . 1_455 ?
Br2 Bi1 Br2 90.0 2_865 1_455 ?
Br2 Bi1 Br2 90.0 2_855 1_455 ?
Br2 Bi1 Br2 180.0 . 1_455 ?
Bi1 Br2 Bi1 180.0 1_655 . ?
N1 C4 N1 0.0(13) 4_585 21_855 ?
N1 C4 N1 51.1(10) 4_585 . ?
N1 C4 N1 51.1(10) 21_855 . ?
N1 C4 N1 51.1(10) 4_585 3_885 ?
N1 C4 N1 51.1(10) 21_855 3_885 ?
N1 C4 N1 75.1(16) . 3_885 ?
N1 C4 N1 51.1(10) 4_585 24 ?
N1 C4 N1 51.1(10) 21_855 24 ?
N1 C4 N1 75.1(16) . 24 ?
N1 C4 N1 0.0(7) 3_885 24 ?
N1 C4 N1 51.1(10) 4_585 22_885 ?
N1 C4 N1 51.1(10) 21_855 22_885 ?
N1 C4 N1 0.0(7) . 22_885 ?
N1 C4 N1 75.1(16) 3_885 22_885 ?
N1 C4 N1 75.1(16) 24 22_885 ?
N1 C4 N1 75.1(16) 4_585 2_855 ?
N1 C4 N1 75.1(16) 21_855 2_855 ?
N1 C4 N1 51.1(10) . 2_855 ?
N1 C4 N1 51.1(10) 3_885 2_855 ?
N1 C4 N1 51.1(10) 24 2_855 ?
N1 C4 N1 51.1(10) 22_885 2_855 ?
N1 C4 N1 75.1(16) 4_585 23_585 ?
N1 C4 N1 75.1(16) 21_855 23_585 ?
N1 C4 N1 51.1(10) . 23_585 ?
N1 C4 N1 51.1(10) 3_885 23_585 ?
N1 C4 N1 51.1(10) 24 23_585 ?
N1 C4 N1 51.1(10) 22_885 23_585 ?
N1 C4 N1 0.0(10) 2_855 23_585 ?
N1 C4 C3 142.4(8) 4_585 . ?
N1 C4 C3 142.4(8) 21_855 . ?
N1 C4 C3 142.4(8) . . ?
N1 C4 C3 142.4(8) 3_885 . ?
N1 C4 C3 142.4(8) 24 . ?
N1 C4 C3 142.4(8) 22_885 . ?
N1 C4 C3 142.4(8) 2_855 . ?
N1 C4 C3 142.4(8) 23_585 . ?

loop_
_geom_bond_atom_site_label_1
_geom_bond_atom_site_label_2
_geom_bond_distance
_geom_bond_site_symmetry_2
_geom_bond_publ_flag
N1 C4 1.436(14) . ?
C1 C2 1.513(13) 24 ?
C1 C2 1.513(13) . ?
C1 C2 1.513(13) 21_855 ?
C1 C2 1.513(13) 4_585 ?
C1 C2 1.513(13) 2_855 ?
C1 C2 1.513(13) 23_585 ?
C1 C2 1.513(13) 3_885 ?
C1 C2 1.513(13) 22_885 ?
C3 C4 1.479(12) . ?
C3 C2 1.508(11) 22_885 ?
C3 C2 1.508(11) 23_585 ?
C3 C2 1.508(11) 2_855 ?
C3 C2 1.508(11) 3_885 ?
C3 C2 1.508(11) 24 ?
C3 C2 1.508(11) 4_585 ?
C3 C2 1.508(11) 21_855 ?
C3 C2 1.508(11) . ?
Bi1 Br1 2.731(3) 17_796 ?
Bi1 Br1 2.731(3) . ?
Bi1 Br2 2.9090(10) 2_865 ?
Bi1 Br2 2.9090(10) 2_855 ?
Bi1 Br2 2.9090(10) . ?
Bi1 Br2 2.9090(10) 1_455 ?

loop_
_geom_torsion_atom_site_label_1
_geom_torsion_atom_site_label_2
_geom_torsion_atom_site_label_3
_geom_torsion_atom_site_label_4
_geom_torsion
_geom_torsion_site_symmetry_1
_geom_torsion_site_symmetry_2
_geom_torsion_site_symmetry_3
_geom_torsion_site_symmetry_4
_geom_torsion_publ_flag
C4 C3 C2 C1 180.000(4) . . . . ?
C2 C3 C2 C1 -53.61(19) 22_885 . . . ?
C2 C3 C2 C1 0.000(1) 23_585 . . . ?
C2 C3 C2 C1 -53.61(19) 2_855 . . . ?
C2 C3 C2 C1 0.000(1) 3_885 . . . ?
C2 C3 C2 C1 53.61(19) 24 . . . ?
C2 C3 C2 C1 53.61(19) 4_585 . . . ?
C2 C3 C2 C1 0(96) 21_855 . . . ?
C2 C1 C2 C3 -53.5(2) 24 . . . ?
C2 C1 C2 C3 0(100) 21_855 . . . ?
C2 C1 C2 C3 -53.5(2) 4_585 . . . ?
C2 C1 C2 C3 53.5(2) 2_855 . . . ?
C2 C1 C2 C3 0.000(1) 23_585 . . . ?
C2 C1 C2 C3 0.000(1) 3_885 . . . ?
C2 C1 C2 C3 53.5(2) 22_885 . . . ?
C2 C3 C4 N1 -135.000(2) 22_885 . . 4_585 ?
C2 C3 C4 N1 135.000(3) 23_585 . . 4_585 ?
C2 C3 C4 N1 -135.000(2) 2_855 . . 4_585 ?
C2 C3 C4 N1 135.000(3) 3_885 . . 4_585 ?
C2 C3 C4 N1 45.000(2) 24 . . 4_585 ?
C2 C3 C4 N1 45.000(2) 4_585 . . 4_585 ?
C2 C3 C4 N1 -45.000(3) 21_855 . . 4_585 ?
C2 C3 C4 N1 -45.000(3) . . . 4_585 ?
C2 C3 C4 N1 -135.000(2) 22_885 . . 21_855 ?
C2 C3 C4 N1 135.000(3) 23_585 . . 21_855 ?
C2 C3 C4 N1 -135.000(2) 2_855 . . 21_855 ?
C2 C3 C4 N1 135.000(3) 3_885 . . 21_855 ?
C2 C3 C4 N1 45.000(2) 24 . . 21_855 ?
C2 C3 C4 N1 45.000(2) 4_585 . . 21_855 ?
C2 C3 C4 N1 -45.000(3) 21_855 . . 21_855 ?
C2 C3 C4 N1 -45.000(3) . . . 21_855 ?
C2 C3 C4 N1 -45.000(4) 22_885 . . . ?
C2 C3 C4 N1 -135.000(4) 23_585 . . . ?
C2 C3 C4 N1 -45.000(4) 2_855 . . . ?
C2 C3 C4 N1 -135.000(4) 3_885 . . . ?
C2 C3 C4 N1 135.000(4) 24 . . . ?
C2 C3 C4 N1 135.000(4) 4_585 . . . ?
C2 C3 C4 N1 45.000(5) 21_855 . . . ?
C2 C3 C4 N1 45.000(5) . . . . ?
C2 C3 C4 N1 135.000(3) 22_885 . . 3_885 ?
C2 C3 C4 N1 45.000(4) 23_585 . . 3_885 ?
C2 C3 C4 N1 135.000(3) 2_855 . . 3_885 ?
C2 C3 C4 N1 45.000(4) 3_885 . . 3_885 ?
C2 C3 C4 N1 -45.000(4) 24 . . 3_885 ?
C2 C3 C4 N1 -45.000(4) 4_585 . . 3_885 ?
C2 C3 C4 N1 -135.000(3) 21_855 . . 3_885 ?
C2 C3 C4 N1 -135.000(3) . . . 3_885 ?
C2 C3 C4 N1 135.000(4) 22_885 . . 24 ?
C2 C3 C4 N1 45.000(5) 23_585 . . 24 ?
C2 C3 C4 N1 135.000(4) 2_855 . . 24 ?
C2 C3 C4 N1 45.000(5) 3_885 . . 24 ?
C2 C3 C4 N1 -45.000(4) 24 . . 24 ?
C2 C3 C4 N1 -45.000(4) 4_585 . . 24 ?
C2 C3 C4 N1 -135.000(4) 21_855 . . 24 ?
C2 C3 C4 N1 -135.000(4) . . . 24 ?
C2 C3 C4 N1 -45.000(4) 22_885 . . 22_885 ?
C2 C3 C4 N1 -135.000(4) 23_585 . . 22_885 ?
C2 C3 C4 N1 -45.000(4) 2_855 . . 22_885 ?
C2 C3 C4 N1 -135.000(4) 3_885 . . 22_885 ?
C2 C3 C4 N1 135.000(3) 24 . . 22_885 ?
C2 C3 C4 N1 135.000(3) 4_585 . . 22_885 ?
C2 C3 C4 N1 45.000(4) 21_855 . . 22_885 ?
C2 C3 C4 N1 45.000(4) . . . 22_885 ?
C2 C3 C4 N1 45.000(2) 22_885 . . 2_855 ?
C2 C3 C4 N1 -45.000(3) 23_585 . . 2_855 ?
C2 C3 C4 N1 45.000(2) 2_855 . . 2_855 ?
C2 C3 C4 N1 -45.000(3) 3_885 . . 2_855 ?
C2 C3 C4 N1 -135.000(2) 24 . . 2_855 ?
C2 C3 C4 N1 -135.000(2) 4_585 . . 2_855 ?
C2 C3 C4 N1 135.000(3) 21_855 . . 2_855 ?
C2 C3 C4 N1 135.000(3) . . . 2_855 ?
C2 C3 C4 N1 45.000(2) 22_885 . . 23_585 ?
C2 C3 C4 N1 -45.000(2) 23_585 . . 23_585 ?
C2 C3 C4 N1 45.000(2) 2_855 . . 23_585 ?
C2 C3 C4 N1 -45.000(2) 3_885 . . 23_585 ?
C2 C3 C4 N1 -135.000(2) 24 . . 23_585 ?
C2 C3 C4 N1 -135.000(2) 4_585 . . 23_585 ?
C2 C3 C4 N1 135.000(2) 21_855 . . 23_585 ?
C2 C3 C4 N1 135.000(2) . . . 23_585 ?
